data_1553095
loop_
_publ_author_name
'Dethe, Dattatraya H.'
'Boda, Raghavender'
'Murhade, Ganesh M.'

_publ_section_title
;
 Lewis acid catalyzed Nazarov type cyclization for the synthesis of a
 substituted indane framework: total synthesis of (+-)-mutisianthol
;
_journal_issue 6
_journal_name_full 'Organic Chemistry Frontiers'
_journal_page_first 645
_journal_paper_doi 10.1039/C5QO00005J
_journal_volume 2
_journal_year 2015
_chemical_formula_sum 'C14 H16 O3'
_chemical_formula_weight 232.26
_space_group_IT_number 2
_space_group_name_Hall '-P 1'
_space_group_name_H-M_alt 'P -1'
_atom_sites_solution_hydrogens geom
_atom_sites_solution_primary direct
_atom_sites_solution_secondary difmap
_audit_creation_method SHELXL-97
_audit_update_record
;
2014-11-25 deposited with the CCDC.
2015-02-11 downloaded from the CCDC.
;
_cell_angle_alpha 108.889(2)
_cell_angle_beta 99.634(2)
_cell_angle_gamma 109.852(2)
_cell_formula_units_Z 4
_cell_length_a 9.0170(7)
_cell_length_b 12.1740(9)
_cell_length_c 12.8341(9)
_cell_measurement_temperature 273(2)
_cell_volume 1191.34(16)
_computing_structure_refinement 'SHELXL-97 (Sheldrick, 1997)'
_computing_structure_solution 'SHELXS-97 (Sheldrick, 1990)'
_diffrn_ambient_temperature 273(2)
_diffrn_measured_fraction_theta_full 0.996
_diffrn_measured_fraction_theta_max 0.996
_diffrn_radiation_monochromator graphite
_diffrn_radiation_source 'fine-focus sealed tube'
_diffrn_radiation_type MoK\a
_diffrn_radiation_wavelength 0.71073
_diffrn_reflns_av_R_equivalents 0.0550
_diffrn_reflns_av_sigmaI/netI 0.0777
_diffrn_reflns_limit_h_max 12
_diffrn_reflns_limit_h_min -12
_diffrn_reflns_limit_k_max 16
_diffrn_reflns_limit_k_min -16
_diffrn_reflns_limit_l_max 17
_diffrn_reflns_limit_l_min -17
_diffrn_reflns_number 18146
_diffrn_reflns_theta_full 28.36
_diffrn_reflns_theta_max 28.36
_diffrn_reflns_theta_min 2.02
_exptl_absorpt_coefficient_mu 0.092
_exptl_crystal_density_diffrn 1.320
_exptl_crystal_density_method 'not measured'
_exptl_crystal_F_000 502
_refine_diff_density_max 2.315
_refine_diff_density_min -0.748
_refine_diff_density_rms 0.088
_refine_ls_extinction_method none
_refine_ls_goodness_of_fit_ref 1.035
_refine_ls_hydrogen_treatment mixed
_refine_ls_matrix_type full
_refine_ls_number_parameters 308
_refine_ls_number_reflns 5938
_refine_ls_number_restraints 0
_refine_ls_restrained_S_all 1.035
_refine_ls_R_factor_all 0.1523
_refine_ls_R_factor_gt 0.0964
_refine_ls_shift/su_max 0.004
_refine_ls_shift/su_mean 0.000
_refine_ls_structure_factor_coef Fsqd
_refine_ls_weighting_details 'calc w=1/[\s^2^(Fo^2^)+(0.1027P)^2^+2.7415P] where P=(Fo^2^+2Fc^2^)/3'
_refine_ls_weighting_scheme calc
_refine_ls_wR_factor_gt 0.2295
_refine_ls_wR_factor_ref 0.2630
_reflns_number_gt 3658
_reflns_number_total 5938
_reflns_threshold_expression >2sigma(I)
_cod_data_source_file c5qo00005j2.cif
_cod_data_source_block compound1
_cod_depositor_comments
;

2022-05-15
Z value and formula fixed to values more according to usual
chemical conventions.                 miguel
;
_cod_original_formula_sum 'C29 H29 O6'
_cod_original_formula_weight 473.52
_cod_original_formula_units_Z 2
_cod_original_cell_volume 1191.34(15)
_cod_database_code 1553095

loop_
_symmetry_equiv_pos_as_xyz
'x, y, z'
'-x, -y, -z'

loop_
_atom_site_label
_atom_site_type_symbol
_atom_site_fract_x
_atom_site_fract_y
_atom_site_fract_z
_atom_site_U_iso_or_equiv
_atom_site_adp_type
_atom_site_occupancy
_atom_site_symmetry_multiplicity
_atom_site_calc_flag
_atom_site_refinement_flags
O1 O -0.1335(3) 0.4244(2) 0.8119(2) 0.0349(6) Uani 1 1 d .
O2 O -0.3034(3) -0.2883(2) 0.2331(2) 0.0320(6) Uani 1 1 d .
O3 O -0.1292(3) -0.1242(2) 0.2075(2) 0.0309(6) Uani 1 1 d .
O4 O 0.3923(3) 0.1904(2) 0.3542(2) 0.0278(6) Uani 1 1 d .
O5 O 0.5817(3) -0.3703(2) -0.1786(2) 0.0321(6) Uani 1 1 d .
O6 O 0.3298(3) -0.3882(2) -0.2591(2) 0.0313(6) Uani 1 1 d .
C1 C -0.2353(6) 0.3988(4) 0.8832(4) 0.0432(11) Uani 1 1 d .
H1 H -0.3500 0.3573 0.8372 0.065 Uiso 1 1 calc R
H16 H -0.2145 0.4779 0.9447 0.065 Uiso 1 1 calc R
H3 H -0.2096 0.3440 0.9155 0.065 Uiso 1 1 calc R
C2 C -0.1459(4) 0.3219(3) 0.7200(3) 0.0255(7) Uani 1 1 d .
C3 C -0.0394(5) 0.3519(3) 0.6560(3) 0.0299(8) Uani 1 1 d .
H4 H 0.0323 0.4365 0.6760 0.036 Uiso 1 1 calc R
C4 C -0.0425(4) 0.2542(3) 0.5629(3) 0.0275(8) Uani 1 1 d .
C5 C -0.1515(4) 0.1277(3) 0.5310(3) 0.0212(7) Uani 1 1 d .
C6 C -0.1371(4) 0.0429(3) 0.4261(3) 0.0222(7) Uani 1 1 d .
C7 C -0.2234(4) -0.0843(3) 0.3731(3) 0.0231(7) Uani 1 1 d .
H9 H -0.2961 -0.1249 0.4063 0.028 Uiso 1 1 calc R
C8 C -0.2086(4) -0.1620(3) 0.2654(3) 0.0238(7) Uani 1 1 d .
C9 C -0.2933(6) -0.3724(4) 0.1286(3) 0.0366(9) Uani 1 1 d .
H7 H -0.3229 -0.3487 0.0664 0.055 Uiso 1 1 calc R
H2 H -0.3682 -0.4591 0.1093 0.055 Uiso 1 1 calc R
H8 H -0.1820 -0.3656 0.1403 0.055 Uiso 1 1 calc R
C10 C 0.0671(5) 0.2642(4) 0.4858(3) 0.0336(9) Uani 1 1 d .
H12 H 0.1785 0.2822 0.5303 0.040 Uiso 1 1 calc R
C11 C -0.0090(5) 0.1266(3) 0.3891(3) 0.0282(8) Uani 1 1 d .
H10 H -0.0608 0.1253 0.3158 0.034 Uiso 1 1 calc R
H11 H 0.0764 0.0961 0.3800 0.034 Uiso 1 1 calc R
C12 C -0.2559(4) 0.0989(3) 0.5959(3) 0.0255(7) Uani 1 1 d .
H5 H -0.3281 0.0143 0.5756 0.031 Uiso 1 1 calc R
C13 C -0.2523(4) 0.1956(3) 0.6902(3) 0.0256(7) Uani 1 1 d .
H6 H -0.3213 0.1763 0.7342 0.031 Uiso 1 1 calc R
C14 C 0.0819(6) 0.3654(4) 0.4426(4) 0.0489(12) Uani 1 1 d .
H15 H -0.0265 0.3515 0.4014 0.073 Uiso 1 1 calc R
H13 H 0.1485 0.3624 0.3916 0.073 Uiso 1 1 calc R
H14 H 0.1333 0.4477 0.5070 0.073 Uiso 1 1 calc R
C15 C 0.5388(5) 0.2711(3) 0.4525(3) 0.0314(8) Uani 1 1 d .
H19 H 0.5720 0.2195 0.4855 0.047 Uiso 1 1 calc R
H17 H 0.5160 0.3315 0.5094 0.047 Uiso 1 1 calc R
H29 H 0.6265 0.3163 0.4283 0.047 Uiso 1 1 calc R
C16 C 0.4035(4) 0.0988(3) 0.2642(3) 0.0236(7) Uani 1 1 d .
C17 C 0.5463(4) 0.0798(3) 0.2632(3) 0.0232(7) Uani 1 1 d .
H28 H 0.6419 0.1309 0.3265 0.028 Uiso 1 1 calc R
C18 C 0.5471(4) -0.0148(3) 0.1686(3) 0.0243(7) Uani 1 1 d .
H27 H 0.6427 -0.0281 0.1684 0.029 Uiso 1 1 calc R
C19 C 0.4052(4) -0.0899(3) 0.0740(3) 0.0232(7) Uani 1 1 d .
C20 C 0.3760(4) -0.1931(3) -0.0355(3) 0.0271(8) Uani 1 1 d .
C21 C 0.4878(4) -0.2366(3) -0.0646(3) 0.0248(7) Uani 1 1 d .
H22 H 0.5923 -0.2009 -0.0107 0.030 Uiso 1 1 calc R
C22 C 0.4530(4) -0.3375(3) -0.1771(3) 0.0248(7) Uani 1 1 d .
C23 C 0.5636(5) -0.4664(4) -0.2871(3) 0.0362(9) Uani 1 1 d .
H20 H 0.4681 -0.5439 -0.3058 0.054 Uiso 1 1 calc R
H18 H 0.6608 -0.4829 -0.2806 0.054 Uiso 1 1 calc R
H21 H 0.5497 -0.4366 -0.3471 0.054 Uiso 1 1 calc R
C24 C 0.1992(5) -0.2408(4) -0.1075(3) 0.0388(10) Uani 1 1 d .
H26 H 0.1378 -0.3307 -0.1251 0.047 Uiso 1 1 calc R
H23 H 0.1952 -0.2307 -0.1797 0.047 Uiso 1 1 calc R
C25 C 0.1246(6) -0.1594(7) -0.0345(5) 0.107(3) Uani 1 1 d .
H25 H 0.1337 -0.1001 -0.0721 0.128 Uiso 1 1 calc R
C26 C 0.2630(5) -0.0692(4) 0.0762(3) 0.0384(10) Uani 1 1 d .
C27 C 0.2600(5) 0.0233(4) 0.1708(3) 0.0372(9) Uani 1 1 d .
H24 H 0.1635 0.0349 0.1720 0.045 Uiso 1 1 calc R
C29 C -0.0284(12) -0.1959(9) -0.0440(8) 0.125(3) Uiso 1 1 d .
H29A H -0.0663 -0.2707 -0.0281 0.187 Uiso 1 1 calc R
H29B H -0.0900 -0.2157 -0.1214 0.187 Uiso 1 1 calc R
H29C H -0.0447 -0.1287 0.0102 0.187 Uiso 1 1 calc R

loop_
_atom_site_aniso_label
_atom_site_aniso_U_11
_atom_site_aniso_U_22
_atom_site_aniso_U_33
_atom_site_aniso_U_23
_atom_site_aniso_U_13
_atom_site_aniso_U_12
O1 0.0446(16) 0.0263(13) 0.0277(14) 0.0044(11) 0.0203(12) 0.0102(12)
O2 0.0442(16) 0.0229(13) 0.0261(13) 0.0086(11) 0.0112(12) 0.0123(12)
O3 0.0343(14) 0.0288(13) 0.0250(13) 0.0076(11) 0.0130(11) 0.0098(11)
O4 0.0326(14) 0.0283(13) 0.0193(12) 0.0050(10) 0.0090(10) 0.0134(11)
O5 0.0393(15) 0.0305(14) 0.0301(14) 0.0100(11) 0.0153(12) 0.0192(12)
O6 0.0349(15) 0.0282(13) 0.0235(13) 0.0067(11) 0.0093(12) 0.0087(11)
C1 0.055(3) 0.038(2) 0.035(2) 0.0100(18) 0.029(2) 0.015(2)
C2 0.0276(18) 0.0281(18) 0.0179(16) 0.0072(14) 0.0077(14) 0.0103(15)
C3 0.033(2) 0.0199(17) 0.0267(19) 0.0067(14) 0.0115(16) 0.0021(15)
C4 0.0277(18) 0.0311(19) 0.0217(17) 0.0107(15) 0.0108(15) 0.0088(15)
C5 0.0208(16) 0.0251(17) 0.0184(16) 0.0098(13) 0.0064(13) 0.0096(14)
C6 0.0201(16) 0.0275(17) 0.0198(16) 0.0094(14) 0.0049(13) 0.0119(14)
C7 0.0238(17) 0.0264(17) 0.0228(17) 0.0135(14) 0.0080(14) 0.0112(14)
C8 0.0219(17) 0.0253(17) 0.0241(17) 0.0106(14) 0.0026(14) 0.0114(14)
C9 0.054(3) 0.0280(19) 0.0250(19) 0.0072(16) 0.0091(18) 0.0194(19)
C10 0.032(2) 0.032(2) 0.029(2) 0.0090(16) 0.0154(16) 0.0051(16)
C11 0.0284(18) 0.0288(18) 0.0236(18) 0.0087(15) 0.0114(15) 0.0082(15)
C12 0.0297(18) 0.0235(17) 0.0255(18) 0.0140(14) 0.0104(15) 0.0090(15)
C13 0.0299(18) 0.0275(18) 0.0227(17) 0.0129(14) 0.0134(15) 0.0107(15)
C14 0.066(3) 0.037(2) 0.041(2) 0.0155(19) 0.031(2) 0.012(2)
C15 0.040(2) 0.0295(19) 0.0205(17) 0.0047(15) 0.0081(16) 0.0162(17)
C16 0.0310(18) 0.0253(17) 0.0188(16) 0.0110(14) 0.0115(14) 0.0132(15)
C17 0.0228(17) 0.0263(17) 0.0172(16) 0.0086(13) 0.0023(13) 0.0089(14)
C18 0.0263(17) 0.0283(18) 0.0236(17) 0.0134(14) 0.0090(14) 0.0142(15)
C19 0.0243(17) 0.0257(17) 0.0194(16) 0.0092(13) 0.0062(13) 0.0106(14)
C20 0.0296(19) 0.0302(18) 0.0200(17) 0.0092(14) 0.0080(14) 0.0119(16)
C21 0.0276(18) 0.0245(17) 0.0210(17) 0.0094(14) 0.0052(14) 0.0105(15)
C22 0.0323(19) 0.0226(17) 0.0249(18) 0.0131(14) 0.0144(16) 0.0118(15)
C23 0.049(2) 0.029(2) 0.033(2) 0.0091(16) 0.0208(19) 0.0191(19)
C24 0.0267(19) 0.044(2) 0.0258(19) -0.0027(17) 0.0049(16) 0.0106(18)
C25 0.027(2) 0.141(6) 0.059(3) -0.061(4) -0.016(2) 0.042(3)
C26 0.0252(19) 0.049(2) 0.0243(19) -0.0017(17) 0.0019(15) 0.0156(18)
C27 0.0251(19) 0.053(2) 0.029(2) 0.0065(18) 0.0077(16) 0.0218(19)

loop_
_atom_type_symbol
_atom_type_description
_atom_type_scat_dispersion_real
_atom_type_scat_dispersion_imag
_atom_type_scat_source
C C 0.0033 0.0016 'International Tables Vol C Tables 4.2.6.8 and 6.1.1.4'
H H 0.0000 0.0000 'International Tables Vol C Tables 4.2.6.8 and 6.1.1.4'
O O 0.0106 0.0060 'International Tables Vol C Tables 4.2.6.8 and 6.1.1.4'

loop_
_geom_angle_atom_site_label_1
_geom_angle_atom_site_label_2
_geom_angle_atom_site_label_3
_geom_angle
C2 O1 C1 117.5(3)
C8 O2 C9 114.6(3)
C16 O4 C15 117.1(3)
C22 O5 C23 115.2(3)
O1 C1 H1 109.5
O1 C1 H16 109.5
H1 C1 H16 109.5
O1 C1 H3 109.5
H1 C1 H3 109.5
H16 C1 H3 109.5
O1 C2 C13 124.4(3)
O1 C2 C3 115.1(3)
C13 C2 C3 120.5(3)
C4 C3 C2 118.8(3)
C4 C3 H4 120.6
C2 C3 H4 120.6
C3 C4 C5 121.0(3)
C3 C4 C10 127.6(3)
C5 C4 C10 111.4(3)
C12 C5 C4 119.7(3)
C12 C5 C6 129.7(3)
C4 C5 C6 110.6(3)
C7 C6 C5 125.8(3)
C7 C6 C11 127.1(3)
C5 C6 C11 107.1(3)
C6 C7 C8 122.8(3)
C6 C7 H9 118.6
C8 C7 H9 118.6
O3 C8 O2 122.1(3)
O3 C8 C7 127.0(3)
O2 C8 C7 110.9(3)
O2 C9 H7 109.5
O2 C9 H2 109.5
H7 C9 H2 109.5
O2 C9 H8 109.5
H7 C9 H8 109.5
H2 C9 H8 109.5
C14 C10 C4 114.8(3)
C14 C10 C11 114.3(3)
C4 C10 C11 103.3(3)
C14 C10 H12 108.0
C4 C10 H12 108.0
C11 C10 H12 108.0
C6 C11 C10 106.8(3)
C6 C11 H10 110.4
C10 C11 H10 110.4
C6 C11 H11 110.4
C10 C11 H11 110.4
H10 C11 H11 108.6
C13 C12 C5 119.8(3)
C13 C12 H5 120.1
C5 C12 H5 120.1
C12 C13 C2 120.2(3)
C12 C13 H6 119.9
C2 C13 H6 119.9
C10 C14 H15 109.5
C10 C14 H13 109.5
H15 C14 H13 109.5
C10 C14 H14 109.5
H15 C14 H14 109.5
H13 C14 H14 109.5
O4 C15 H19 109.5
O4 C15 H17 109.5
H19 C15 H17 109.5
O4 C15 H29 109.5
H19 C15 H29 109.5
H17 C15 H29 109.5
O4 C16 C27 115.5(3)
O4 C16 C17 123.9(3)
C27 C16 C17 120.6(3)
C18 C17 C16 120.2(3)
C18 C17 H28 119.9
C16 C17 H28 119.9
C17 C18 C19 119.8(3)
C17 C18 H27 120.1
C19 C18 H27 120.1
C18 C19 C26 119.3(3)
C18 C19 C20 130.0(3)
C26 C19 C20 110.7(3)
C21 C20 C19 125.5(3)
C21 C20 C24 127.1(3)
C19 C20 C24 107.4(3)
C20 C21 C22 123.0(3)
C20 C21 H22 118.5
C22 C21 H22 118.5
O6 C22 O5 122.3(3)
O6 C22 C21 127.5(3)
O5 C22 C21 110.2(3)
O5 C23 H20 109.5
O5 C23 H18 109.5
H20 C23 H18 109.5
O5 C23 H21 109.5
H20 C23 H21 109.5
H18 C23 H21 109.5
C20 C24 C25 106.4(3)
C20 C24 H26 110.4
C25 C24 H26 110.4
C20 C24 H23 110.4
C25 C24 H23 110.4
H26 C24 H23 108.6
C29 C25 C26 124.6(6)
C29 C25 C24 124.7(6)
C26 C25 C24 104.7(3)
C29 C25 H25 98.1
C26 C25 H25 98.1
C24 C25 H25 98.1
C27 C26 C19 121.4(3)
C27 C26 C25 127.8(4)
C19 C26 C25 110.8(3)
C26 C27 C16 118.7(3)
C26 C27 H24 120.7
C16 C27 H24 120.7
C25 C29 H29A 109.5
C25 C29 H29B 109.5
H29A C29 H29B 109.5
C25 C29 H29C 109.5
H29A C29 H29C 109.5
H29B C29 H29C 109.5

loop_
_geom_bond_atom_site_label_1
_geom_bond_atom_site_label_2
_geom_bond_distance
O1 C2 1.367(4)
O1 C1 1.431(4)
O2 C8 1.357(4)
O2 C9 1.439(4)
O3 C8 1.205(4)
O4 C16 1.368(4)
O4 C15 1.435(4)
O5 C22 1.351(4)
O5 C23 1.439(4)
O6 C22 1.202(4)
C1 H1 0.9600
C1 H16 0.9600
C1 H3 0.9600
C2 C13 1.388(5)
C2 C3 1.396(5)
C3 C4 1.375(5)
C3 H4 0.9300
C4 C5 1.390(5)
C4 C10 1.514(5)
C5 C12 1.390(4)
C5 C6 1.464(4)
C6 C7 1.337(5)
C6 C11 1.515(5)
C7 C8 1.458(5)
C7 H9 0.9300
C9 H7 0.9600
C9 H2 0.9600
C9 H8 0.9600
C10 C14 1.482(6)
C10 C11 1.551(5)
C10 H12 0.9800
C11 H10 0.9700
C11 H11 0.9700
C12 C13 1.375(5)
C12 H5 0.9300
C13 H6 0.9300
C14 H15 0.9600
C14 H13 0.9600
C14 H14 0.9600
C15 H19 0.9600
C15 H17 0.9600
C15 H29 0.9600
C16 C27 1.384(5)
C16 C17 1.385(5)
C17 C18 1.380(5)
C17 H28 0.9300
C18 C19 1.383(5)
C18 H27 0.9300
C19 C26 1.391(5)
C19 C20 1.461(5)
C20 C21 1.341(5)
C20 C24 1.505(5)
C21 C22 1.459(5)
C21 H22 0.9300
C23 H20 0.9600
C23 H18 0.9600
C23 H21 0.9600
C24 C25 1.541(6)
C24 H26 0.9700
C24 H23 0.9700
C25 C29 1.268(10)
C25 C26 1.499(6)
C25 H25 0.9800
C26 C27 1.374(5)
C27 H24 0.9300
C29 H29A 0.9600
C29 H29B 0.9600
C29 H29C 0.9600

loop_
_geom_hbond_atom_site_label_D
_geom_hbond_atom_site_label_H
_geom_hbond_atom_site_label_A
_geom_hbond_distance_DH
_geom_hbond_distance_HA
_geom_hbond_distance_DA
_geom_hbond_angle_DHA
_geom_hbond_site_symmetry_A
C3 H4 O6 0.93 2.58 3.418(4) 150.0 1_566
C15 H29 O6 0.96 2.63 3.424(4) 140.2 2_655
C23 H20 O2 0.96 2.62 3.468(5) 146.9 2_545

loop_
_geom_torsion_atom_site_label_1
_geom_torsion_atom_site_label_2
_geom_torsion_atom_site_label_3
_geom_torsion_atom_site_label_4
_geom_torsion
C1 O1 C2 C13 1.2(5)
C1 O1 C2 C3 -177.7(4)
O1 C2 C3 C4 179.2(3)
C13 C2 C3 C4 0.3(6)
C2 C3 C4 C5 1.2(6)
C2 C3 C4 C10 -176.7(4)
C3 C4 C5 C12 -1.8(5)
C10 C4 C5 C12 176.5(3)
C3 C4 C5 C6 177.0(3)
C10 C4 C5 C6 -4.7(4)
C12 C5 C6 C7 -1.8(6)
C4 C5 C6 C7 179.6(3)
C12 C5 C6 C11 177.3(3)
C4 C5 C6 C11 -1.3(4)
C5 C6 C7 C8 176.8(3)
C11 C6 C7 C8 -2.2(5)
C9 O2 C8 O3 3.4(5)
C9 O2 C8 C7 -178.7(3)
C6 C7 C8 O3 -5.2(6)
C6 C7 C8 O2 177.1(3)
C3 C4 C10 C14 -48.4(6)
C5 C4 C10 C14 133.5(4)
C3 C4 C10 C11 -173.4(4)
C5 C4 C10 C11 8.4(4)
C7 C6 C11 C10 -174.4(3)
C5 C6 C11 C10 6.5(4)
C14 C10 C11 C6 -134.2(4)
C4 C10 C11 C6 -8.8(4)
C4 C5 C12 C13 0.8(5)
C6 C5 C12 C13 -177.7(3)
C5 C12 C13 C2 0.6(5)
O1 C2 C13 C12 179.9(3)
C3 C2 C13 C12 -1.2(5)
C15 O4 C16 C27 -179.7(3)
C15 O4 C16 C17 0.3(5)
O4 C16 C17 C18 -179.9(3)
C27 C16 C17 C18 0.2(5)
C16 C17 C18 C19 0.7(5)
C17 C18 C19 C26 -0.4(5)
C17 C18 C19 C20 178.9(3)
C18 C19 C20 C21 0.9(6)
C26 C19 C20 C21 -179.7(4)
C18 C19 C20 C24 -179.6(4)
C26 C19 C20 C24 -0.2(4)
C19 C20 C21 C22 -178.0(3)
C24 C20 C21 C22 2.6(6)
C23 O5 C22 O6 2.5(5)
C23 O5 C22 C21 -178.0(3)
C20 C21 C22 O6 5.2(6)
C20 C21 C22 O5 -174.3(3)
C21 C20 C24 C25 179.8(5)
C19 C20 C24 C25 0.3(5)
C20 C24 C25 C29 -153.8(9)
C20 C24 C25 C26 -0.2(7)
C18 C19 C26 C27 -0.7(6)
C20 C19 C26 C27 179.9(4)
C18 C19 C26 C25 179.5(5)
C20 C19 C26 C25 0.0(6)
C29 C25 C26 C27 -26.0(13)
C24 C25 C26 C27 -179.7(5)
C29 C25 C26 C19 153.8(9)
C24 C25 C26 C19 0.1(7)
C19 C26 C27 C16 1.5(7)
C25 C26 C27 C16 -178.7(6)
O4 C16 C27 C26 178.8(4)
C17 C16 C27 C26 -1.3(6)
